data_2011062
loop_
_publ_author_name
'Lah, Nina'
'Rep, Gregor'
'\<Segedin, Primo\<z'
'Goli\<c, Ljubo'
'Leban, Ivan'

_publ_section_title
;
 Disodium tetrakis(hexanoato-<i>O</i>)zinc(II)
;
_journal_issue 6
_journal_name_full 'Acta Crystallographica Section C'
_journal_page_first 642
_journal_page_last 643
_journal_paper_doi 10.1107/S0108270100002924
_journal_volume 56
_journal_year 2000
_chemical_formula_iupac 'Na2 [Zn (C6 H11 O2)4]'
_chemical_formula_sum 'C24 H44 Na2 O8 Zn'
_chemical_formula_weight 571.96
_chemical_name_systematic
;
Disodium tetrakis(hexanoato-O)zinc(II)
;
_space_group_IT_number 15
_symmetry_cell_setting monoclinic
_symmetry_space_group_name_Hall '-C 2yc'
_symmetry_space_group_name_H-M 'C 1 2/c 1'
_audit_creation_method SHELX-97
_cell_angle_alpha 90.00
_cell_angle_beta 90.82(2)
_cell_angle_gamma 90.00
_cell_formula_units_Z 4
_cell_length_a 37.605(7)
_cell_length_b 7.7797(6)
_cell_length_c 10.347(2)
_cell_measurement_reflns_used 75
_cell_measurement_temperature 293(2)
_cell_measurement_theta_max 14.73
_cell_measurement_theta_min 8.12
_cell_volume 3026.8(8)
_computing_cell_refinement 'PARAM (reference?)'
_computing_data_collection 'CAD-4 Software (Enraf-Nonius, 1994)'
_computing_data_reduction 'NRCVAX (Gabe et al., 1989)'
_computing_molecular_graphics 'ORTEPIII (Burnett & Johnson, 1996)'
_computing_structure_refinement SHELXL97
_computing_structure_solution 'SHELXS86 (Sheldrick, 1985)'
_diffrn_ambient_temperature 293(2)
_diffrn_measurement_device_type 'Enraf-Nonius CAD-4'
_diffrn_measurement_method 'pure \w scan'
_diffrn_radiation_monochromator graphite
_diffrn_radiation_source 'fine-focus sealed tube'
_diffrn_radiation_type MoK\a
_diffrn_radiation_wavelength .71073
_diffrn_reflns_av_R_equivalents .124
_diffrn_reflns_av_sigmaI/netI .134
_diffrn_reflns_limit_h_max 49
_diffrn_reflns_limit_h_min -49
_diffrn_reflns_limit_k_max 0
_diffrn_reflns_limit_k_min -10
_diffrn_reflns_limit_l_max 13
_diffrn_reflns_limit_l_min -13
_diffrn_reflns_number 7288
_diffrn_reflns_theta_full 28.00
_diffrn_reflns_theta_max 28
_diffrn_reflns_theta_min 1.08
_diffrn_standards_decay_% 2.1
_diffrn_standards_interval_count 600
_diffrn_standards_number 3
_exptl_absorpt_coefficient_mu .880
_exptl_absorpt_correction_T_max .92
_exptl_absorpt_correction_T_min .55
_exptl_absorpt_correction_type integration
_exptl_absorpt_process_details '(NRCVAX; Gabe et al., 1989)'
_exptl_crystal_colour colourless
_exptl_crystal_density_diffrn 1.255
_exptl_crystal_density_method 'not measured'
_exptl_crystal_description plate
_exptl_crystal_F_000 1216
_exptl_crystal_size_max .71
_exptl_crystal_size_mid .51
_exptl_crystal_size_min .10
_refine_diff_density_max .677
_refine_diff_density_min -.810
_refine_ls_extinction_coef .00101(19)
_refine_ls_extinction_method 'SHELXL97 (Sheldrick, 1997)'
_refine_ls_goodness_of_fit_ref .991
_refine_ls_hydrogen_treatment constr
_refine_ls_matrix_type full
_refine_ls_number_parameters 164
_refine_ls_number_reflns 3651
_refine_ls_number_restraints 0
_refine_ls_restrained_S_all .991
_refine_ls_R_factor_all .115
_refine_ls_R_factor_gt .055
_refine_ls_shift/su_max .001
_refine_ls_shift/su_mean .000
_refine_ls_structure_factor_coef Fsqd
_refine_ls_weighting_details 'w = 1/[\s^2^(Fo^2^)+(0.0547P)^2^+0.1048P] where P=(Fo^2^+2Fc^2^)/3'
_refine_ls_weighting_scheme calc
_refine_ls_wR_factor_ref .133
_reflns_number_gt 2108
_reflns_number_total 3651
_reflns_threshold_expression I>2\s(I)
_cod_data_source_file sk1361.cif
_cod_data_source_block I
_cod_depositor_comments
;
The following automatic conversions were performed:

'_refine_ls_weighting_scheme' value 'calc w =
1/[\s^2^(Fo^2^)+(0.0547P)^2^+0.1048P] where P=(Fo^2^+2Fc^2^)/3' was
changed to 'calc'. New tag '_refine_ls_weighting_details' was
created. The value of the new tag was set to 'w =
1/[\s^2^(Fo^2^)+(0.0547P)^2^+0.1048P] where P=(Fo^2^+2Fc^2^)/3'.

Automatic conversion script
Id: cif_fix_values 3143 2015-03-26 13:38:13Z robertas 
;
_cod_original_sg_symbol_H-M 'C 2/c'
_cod_database_code 2011062
_cod_database_fobs_code 2011062

loop_
_symmetry_equiv_pos_as_xyz
'x, y, z'
'-x, y, -z+1/2'
'x+1/2, y+1/2, z'
'-x+1/2, y+1/2, -z+1/2'
'-x, -y, -z'
'x, -y, z-1/2'
'-x+1/2, -y+1/2, -z'
'x+1/2, -y+1/2, z-1/2'

loop_
_atom_site_label
_atom_site_fract_x
_atom_site_fract_y
_atom_site_fract_z
_atom_site_U_iso_or_equiv
_atom_site_adp_type
_atom_site_calc_flag
_atom_site_refinement_flags
_atom_site_occupancy
_atom_site_disorder_assembly
_atom_site_disorder_group
_atom_site_type_symbol
Zn 0.5 .25161(6) 0.75 .04063(17) Uani d S 1 . . Zn
O12 0.53875(6) -.0710(3) 0.8296(2) .0556(6) Uani d . 1 . . O
O11 0.53850(5) .1215(2) 0.6711(2) .0469(5) Uani d . 1 . . O
O21 0.47426(6) .4262(3) 0.6484(2) .0502(5) Uani d . 1 . . O
C21 0.46385(7) .3958(4) 0.5310(3) .0408(6) Uani d . 1 . . C
O22 0.47551(5) .2755(2) 0.4663(2) .0502(5) Uani d . 1 . . O
C11 0.55251(7) -.0017(4) 0.7358(3) .0457(7) Uani d . 1 . . C
C22 0.43519(7) .5132(4) 0.4801(3) .0513(7) Uani d . 1 . . C
H22A 0.4331 .5014 0.3870 .062 Uiso calc R 1 . . H
H22B 0.4413 .6316 0.4997 .062 Uiso calc R 1 . . H
C12 0.58816(9) -.0638(6) 0.6889(4) .0706(10) Uani d . 1 . . C
H12A 0.5892 -.1879 0.6972 .085 Uiso calc R 1 . . H
H12B 0.5903 -.0359 0.5980 .085 Uiso calc R 1 . . H
C23 0.39983(9) .4678(6) 0.5420(4) .0737(11) Uani d . 1 . . C
H23A 0.3964 .3445 0.5362 .088 Uiso calc R 1 . . H
H23B 0.4011 .4978 0.6329 .088 Uiso calc R 1 . . H
C24 0.36822(10) .5555(8) 0.4819(6) .1016(17) Uani d . 1 . . C
H24A 0.3677 .5320 0.3899 .122 Uiso calc R 1 . . H
H24B 0.3707 .6787 0.4933 .122 Uiso calc R 1 . . H
C13 0.61794(10) .0110(8) 0.7595(6) .1042(17) Uani d . 1 . . C
H13A 0.6161 -.0192 0.8501 .125 Uiso calc R 1 . . H
H13B 0.6166 .1352 0.7529 .125 Uiso calc R 1 . . H
C14 0.65414(11) -.0485(9) 0.7103(8) .130(2) Uani d . 1 . . C
H14A 0.6551 -.1729 0.7155 .156 Uiso calc R 1 . . H
H14B 0.6557 -.0176 0.6197 .156 Uiso calc R 1 . . H
C25 0.33336(12) .4985(11) 0.5393(9) .142(3) Uani d . 1 . . C
H25A 0.3319 .3741 0.5359 .170 Uiso calc R 1 . . H
H25B 0.3328 .5326 0.6295 .170 Uiso calc R 1 . . H
C15 0.68435(17) .0188(15) 0.7763(12) .194(5) Uani d . 1 . . C
H15A 0.6830 -.0116 0.8670 .232 Uiso calc R 1 . . H
H15B 0.6839 .1432 0.7703 .232 Uiso calc R 1 . . H
C26 0.30205(17) .5726(17) 0.4708(12) .237(6) Uani d . 1 . . C
H26A 0.3019 .6950 0.4822 .355 Uiso calc R 1 . . H
H26B 0.2807 .5246 0.5053 .355 Uiso calc R 1 . . H
H26C 0.3033 .5462 0.3803 .355 Uiso calc R 1 . . H
C16 0.71977(14) -.0467(15) 0.7232(14) .240(6) Uani d . 1 . . C
H16A 0.7183 -.1685 0.7092 .360 Uiso calc R 1 . . H
H16B 0.7386 -.0224 0.7842 .360 Uiso calc R 1 . . H
H16C 0.7246 .0099 0.6429 .360 Uiso calc R 1 . . H
Na1 0.5 0 1 .0441(4) Uani d S 1 . . Na
Na2 0.5 .6857(2) 0.75 .0480(4) Uani d S 1 . . Na

loop_
_atom_site_aniso_label
_atom_site_aniso_U_11
_atom_site_aniso_U_22
_atom_site_aniso_U_33
_atom_site_aniso_U_12
_atom_site_aniso_U_13
_atom_site_aniso_U_23
Zn .0575(3) .0346(2) .0298(2) 0 .00081(17) 0
O12 .0665(12) .0593(13) .0413(13) .0089(10) .0091(11) .0055(12)
O11 .0564(10) .0450(11) .0394(12) .0026(9) .0057(9) .0020(10)
O21 .0715(12) .0418(10) .0373(12) .0046(10) -.0063(10) .0007(10)
C21 .0540(15) .0382(14) .0302(14) -.0036(13) .0027(12) .0030(13)
O22 .0697(11) .0444(12) .0364(11) .0072(10) -.0002(9) -.0039(10)
C11 .0499(14) .0514(16) .0358(16) .0000(13) .0017(12) -.0077(15)
C22 .0601(17) .0505(16) .0433(19) .0042(14) -.0026(14) .0070(16)
C12 .0590(18) .088(3) .065(3) .0120(18) .0096(17) -.009(2)
C23 .073(2) .091(3) .058(2) .016(2) .0069(18) .009(2)
C24 .068(2) .139(4) .097(4) .021(3) .003(2) .018(4)
C13 .070(2) .143(4) .100(4) .002(3) .004(2) -.036(4)
C14 .060(3) .173(6) .158(7) .011(3) .007(3) -.030(5)
C25 .079(3) .206(7) .142(6) .024(4) .020(3) .013(6)
C15 .104(4) .271(11) .206(11) .003(6) .019(5) -.047(9)
C26 .085(4) .431(18) .194(10) .024(7) .013(5) .040(14)
C16 .065(3) .353(14) .303(16) .020(6) .014(5) -.006(14)
Na1 .0634(8) .0383(8) .0306(8) -.0018(7) .0022(7) .0018(7)
Na2 .0711(9) .0395(7) .0336(8) 0 .0047(7) 0

loop_
_atom_type_symbol
_atom_type_description
_atom_type_scat_dispersion_real
_atom_type_scat_dispersion_imag
_atom_type_scat_source
C C .0033 .0016 'International Tables Vol C Tables 4.2.6.8 and 6.1.1.4'
H H .0000 .0000 'International Tables Vol C Tables 4.2.6.8 and 6.1.1.4'
Na Na .0362 .0249 'International Tables Vol C Tables 4.2.6.8 and 6.1.1.4'
Zn Zn .2220 1.4310 'International Tables Vol C Tables 4.2.6.8 and 6.1.1.4'
O O .0106 .0060 'International Tables Vol C Tables 4.2.6.8 and 6.1.1.4'

loop_
_geom_angle_atom_site_label_1
_geom_angle_atom_site_label_2
_geom_angle_atom_site_label_3
_geom_angle_site_symmetry_1
_geom_angle_site_symmetry_3
_geom_angle
_geom_angle_publ_flag
O11 Zn O11 2_656 . 117.64(12) yes
O11 Zn O21 2_656 . 102.67(9) yes
O11 Zn O21 . . 119.79(10) yes
O11 Zn O21 2_656 2_656 119.79(10) ?
O11 Zn O21 . 2_656 102.67(9) ?
O21 Zn O21 . 2_656 92.50(12) yes
O11 Zn Na1 2_656 2_656 91.67(7) ?
O11 Zn Na1 . 2_656 49.16(6) ?
O21 Zn Na1 . 2_656 89.78(7) ?
O21 Zn Na1 2_656 2_656 146.97(7) ?
O11 Zn Na1 2_656 . 49.16(6) ?
O11 Zn Na1 . . 91.67(7) ?
O21 Zn Na1 . . 146.97(7) ?
O21 Zn Na1 2_656 . 89.78(7) ?
Na1 Zn Na1 2_656 . 105.769(17) ?
C11 O12 Na1 . . 139.0(2) ?
C11 O12 Na2 . 1_545 108.6(2) ?
Na1 O12 Na2 . 1_545 93.42(8) ?
C11 O11 Zn . . 118.15(19) ?
C11 O11 Na1 . 2_656 108.80(17) ?
Zn O11 Na1 . 2_656 93.88(8) ?
C21 O21 Zn . . 121.13(19) ?
C21 O21 Na2 . . 131.40(18) ?
Zn O21 Na2 . . 98.66(9) ?
O22 C21 O21 . . 122.9(3) ?
O22 C21 C22 . . 122.0(3) ?
O21 C21 C22 . . 115.1(3) ?
C21 O22 Na1 . 2_656 138.6(2) ?
C21 O22 Na2 . 5_666 122.86(18) ?
Na1 O22 Na2 2_656 5_666 95.52(8) ?
O12 C11 O11 . . 124.5(3) ?
O12 C11 C12 . . 119.9(3) ?
O11 C11 C12 . . 115.6(3) ?
O12 C11 Na1 . 2_656 110.52(19) ?
O11 C11 Na1 . 2_656 48.34(14) ?
C12 C11 Na1 . 2_656 107.8(2) ?
C21 C22 C23 . . 109.8(3) ?
C13 C12 C11 . . 113.1(3) ?
C24 C23 C22 . . 114.3(4) ?
C23 C24 C25 . . 113.0(5) ?
C12 C13 C14 . . 113.2(5) ?
C15 C14 C13 . . 115.9(6) ?
C26 C25 C24 . . 112.6(6) ?
C14 C15 C16 . . 113.4(9) ?
O22 Na1 O22 6_556 2_656 180.0 ?
O22 Na1 O12 6_556 5_657 94.54(8) ?
O22 Na1 O12 2_656 5_657 85.46(8) ?
O22 Na1 O12 6_556 . 85.46(8) ?
O22 Na1 O12 2_656 . 94.54(8) ?
O12 Na1 O12 5_657 . 180.0 ?
O22 Na1 O11 6_556 6_556 88.96(7) ?
O22 Na1 O11 2_656 6_556 91.04(7) ?
O12 Na1 O11 5_657 6_556 85.19(7) ?
O12 Na1 O11 . 6_556 94.81(7) ?
O22 Na1 O11 6_556 2_656 91.04(7) ?
O22 Na1 O11 2_656 2_656 88.96(7) ?
O12 Na1 O11 5_657 2_656 94.81(7) ?
O12 Na1 O11 . 2_656 85.19(7) ?
O11 Na1 O11 6_556 2_656 180.0 ?
O22 Na1 C11 6_556 2_656 68.79(8) ?
O22 Na1 C11 2_656 2_656 111.21(8) ?
O12 Na1 C11 5_657 2_656 101.18(8) ?
O12 Na1 C11 . 2_656 78.82(8) ?
O11 Na1 C11 6_556 2_656 157.15(7) ?
O11 Na1 C11 2_656 2_656 22.85(7) ?
O22 Na1 C11 6_556 6_556 111.21(8) ?
O22 Na1 C11 2_656 6_556 68.79(8) ?
O12 Na1 C11 5_657 6_556 78.82(8) ?
O12 Na1 C11 . 6_556 101.18(8) ?
O11 Na1 C11 6_556 6_556 22.85(7) ?
O11 Na1 C11 2_656 6_556 157.15(7) ?
C11 Na1 C11 2_656 6_556 180.0000(10) ?
O22 Na1 Zn 6_556 5_657 64.21(6) ?
O22 Na1 Zn 2_656 5_657 115.79(6) ?
O12 Na1 Zn 5_657 5_657 62.63(6) ?
O12 Na1 Zn . 5_657 117.37(6) ?
O11 Na1 Zn 6_556 5_657 36.96(5) ?
O11 Na1 Zn 2_656 5_657 143.04(5) ?
C11 Na1 Zn 2_656 5_657 127.90(6) ?
C11 Na1 Zn 6_556 5_657 52.10(6) ?
O22 Na1 Zn 6_556 . 115.79(6) ?
O22 Na1 Zn 2_656 . 64.21(6) ?
O12 Na1 Zn 5_657 . 117.37(6) ?
O12 Na1 Zn . . 62.63(6) ?
O11 Na1 Zn 6_556 . 143.04(5) ?
O11 Na1 Zn 2_656 . 36.96(5) ?
C11 Na1 Zn 2_656 . 52.10(6) ?
C11 Na1 Zn 6_556 . 127.90(6) ?
Zn Na1 Zn 5_657 . 180.0000(10) ?
O22 Na1 Na2 6_556 1_545 43.26(6) ?
O22 Na1 Na2 2_656 1_545 136.74(6) ?
O12 Na1 Na2 5_657 1_545 135.04(6) ?
O12 Na1 Na2 . 1_545 44.96(6) ?
O11 Na1 Na2 6_556 1_545 104.65(5) ?
O11 Na1 Na2 2_656 1_545 75.35(5) ?
C11 Na1 Na2 2_656 1_545 55.58(6) ?
C11 Na1 Na2 6_556 1_545 124.42(6) ?
Zn Na1 Na2 5_657 1_545 99.50(2) ?
Zn Na1 Na2 . 1_545 80.50(2) ?
O22 Na1 Na2 6_556 5_667 136.74(6) ?
O22 Na1 Na2 2_656 5_667 43.26(6) ?
O12 Na1 Na2 5_657 5_667 44.96(6) ?
O12 Na1 Na2 . 5_667 135.04(6) ?
O11 Na1 Na2 6_556 5_667 75.35(5) ?
O11 Na1 Na2 2_656 5_667 104.65(5) ?
C11 Na1 Na2 2_656 5_667 124.42(6) ?
C11 Na1 Na2 6_556 5_667 55.58(6) ?
Zn Na1 Na2 5_657 5_667 80.50(2) ?
Zn Na1 Na2 . 5_667 99.50(2) ?
Na2 Na1 Na2 1_545 5_667 180.0 ?
O22 Na2 O22 6_566 5_666 165.85(12) ?
O22 Na2 O21 6_566 . 109.85(8) ?
O22 Na2 O21 5_666 . 82.08(8) ?
O22 Na2 O21 6_566 2_656 82.08(8) ?
O22 Na2 O21 5_666 2_656 109.85(8) ?
O21 Na2 O21 . 2_656 70.18(10) ?
O22 Na2 O12 6_566 1_565 80.33(8) ?
O22 Na2 O12 5_666 1_565 89.02(8) ?
O21 Na2 O12 . 1_565 167.24(8) ?
O21 Na2 O12 2_656 1_565 104.71(7) ?
O22 Na2 O12 6_566 2_666 89.02(8) ?
O22 Na2 O12 5_666 2_666 80.33(8) ?
O21 Na2 O12 . 2_666 104.71(7) ?
O21 Na2 O12 2_656 2_666 167.24(8) ?
O12 Na2 O12 1_565 2_666 82.63(11) ?
O22 Na2 Na1 6_566 1_565 41.23(5) ?
O22 Na2 Na1 5_666 1_565 125.65(7) ?
O21 Na2 Na1 . 1_565 150.17(6) ?
O21 Na2 Na1 2_656 1_565 104.87(5) ?
O12 Na2 Na1 1_565 1_565 41.62(6) ?
O12 Na2 Na1 2_666 1_565 73.48(7) ?
O22 Na2 Na1 6_566 2_666 125.65(7) ?
O22 Na2 Na1 5_666 2_666 41.23(5) ?
O21 Na2 Na1 . 2_666 104.87(5) ?
O21 Na2 Na1 2_656 2_666 150.17(6) ?
O12 Na2 Na1 1_565 2_666 73.48(7) ?
O12 Na2 Na1 2_666 2_666 41.62(6) ?
Na1 Na2 Na1 1_565 2_666 93.23(4) ?

loop_
_geom_bond_atom_site_label_1
_geom_bond_atom_site_label_2
_geom_bond_site_symmetry_2
_geom_bond_distance
_geom_bond_publ_flag
Zn O11 2_656 1.955(2) ?
Zn O11 . 1.955(2) yes
Zn O21 . 1.964(2) yes
Zn O21 2_656 1.964(2) ?
Zn Na1 2_656 3.2439(5) ?
Zn Na1 . 3.2439(5) ?
O12 C11 . 1.231(4) yes
O12 Na2 1_545 2.520(3) ?
O11 C11 . 1.279(4) yes
C11 C12 . 1.511(4) yes
C12 C13 . 1.450(6) yes
C13 C14 . 1.532(7) yes
C14 C15 . 1.418(9) yes
C15 C16 . 1.535(11) yes
O11 Na1 2_656 2.460(2) ?
O21 C21 . 1.293(4) yes
C21 O22 . 1.235(4) yes
C21 C22 . 1.502(4) yes
O22 Na1 2_656 2.3567(19) ?
O22 Na2 5_666 2.451(2) ?
C11 Na1 2_656 3.116(3) ?
C22 C23 . 1.525(5) yes
C23 C24 . 1.498(5) yes
C24 C25 . 1.514(7) yes
C25 C26 . 1.483(10) yes
O12 Na1 . 2.368(2) yes
Na1 O22 6_556 2.3567(19) ?
Na1 O22 2_656 2.3567(19) yes
Na1 O12 5_657 2.368(2) ?
Na1 O11 6_556 2.460(2) yes
Na1 O11 2_656 2.460(2) ?
Na1 C11 2_656 3.116(3) ?
Na1 C11 6_556 3.116(3) ?
Na1 Zn 5_657 3.2439(5) ?
Na1 Na2 1_545 3.5594(13) ?
Na1 Na2 5_667 3.5594(13) ?
O21 Na2 . 2.468(3) yes
Na2 O22 6_566 2.451(2) yes
Na2 O22 5_666 2.451(2) ?
Na2 O21 2_656 2.468(3) ?
Na2 O12 1_565 2.520(3) yes
Na2 O12 2_666 2.520(3) ?
Na2 Na1 1_565 3.5594(12) ?
Na2 Na1 2_666 3.5594(12) ?
